data_4105623
loop_
_publ_author_name
'Dennis X. Hu'
'Michael D. Clift'
'Kiel E. Lazarski'
'Regan J. Thomson'

_publ_section_title
;
 Enantioselective Total Synthesis and Confirmation of the Absolute and
 Relative Stereochemistry of Streptorubin B
;
_journal_name_full 'Journal of the American Chemical Society'
_journal_page_first 1799
_journal_page_last 1804
_journal_paper_doi 10.1021/ja109165f
_journal_volume 133
_journal_year 2011
_chemical_formula_sum 'C25 H34 Cl N3 O'
_chemical_formula_weight 428.00
_chemical_name_systematic
; 
 ? 
;
_space_group_IT_number 5
_symmetry_cell_setting monoclinic
_symmetry_space_group_name_Hall 'C 2y'
_symmetry_space_group_name_H-M 'C 1 2 1'
_atom_sites_solution_hydrogens geom
_atom_sites_solution_primary direct
_atom_sites_solution_secondary difmap
_audit_creation_method SHELXL-97
_cell_angle_alpha 90.00
_cell_angle_beta 123.81(3)
_cell_angle_gamma 90.00
_cell_formula_units_Z 8
_cell_length_a 27.139(5)
_cell_length_b 8.7760(18)
_cell_length_c 23.632(5)
_cell_measurement_temperature 293(2)
_cell_volume 4677(2)
_computing_cell_refinement 'Bruker SAINT'
_computing_data_collection 'Bruker APEX2'
_computing_data_reduction 'Bruker SAINT, SADABS and XPREP'
_computing_molecular_graphics 'Bruker SHELXTL'
_computing_publication_material 'Bruker SHELXTL'
_computing_structure_refinement 'SHELXL-97 (Sheldrick, 1997)'
_computing_structure_solution 'SHELXS-97 (Sheldrick, 1990)'
_diffrn_ambient_temperature 293(2)
_diffrn_measured_fraction_theta_full 0.991
_diffrn_measured_fraction_theta_max 0.935
_diffrn_measurement_device_type 'Bruker APEX-II CCD'
_diffrn_measurement_method '\w scans'
_diffrn_radiation_monochromator graphite
_diffrn_radiation_source 'fine-focus sealed tube'
_diffrn_radiation_type MoK\a
_diffrn_radiation_wavelength 0.71073
_diffrn_reflns_av_R_equivalents 0.0000
_diffrn_reflns_av_sigmaI/netI 0.0737
_diffrn_reflns_limit_h_max 34
_diffrn_reflns_limit_h_min -34
_diffrn_reflns_limit_k_max 10
_diffrn_reflns_limit_k_min -11
_diffrn_reflns_limit_l_max 30
_diffrn_reflns_limit_l_min -30
_diffrn_reflns_number 21088
_diffrn_reflns_theta_full 25.00
_diffrn_reflns_theta_max 27.32
_diffrn_reflns_theta_min 1.04
_diffrn_standards_number 0
_exptl_absorpt_coefficient_mu 0.184
_exptl_absorpt_correction_T_max 0.745437
_exptl_absorpt_correction_T_min 0.570261
_exptl_absorpt_correction_type multi-scan
_exptl_crystal_colour red
_exptl_crystal_density_diffrn 1.216
_exptl_crystal_description plate
_exptl_crystal_F_000 1840
_exptl_crystal_size_max 0.420
_exptl_crystal_size_mid 0.201
_exptl_crystal_size_min 0.034
_refine_diff_density_max 0.819
_refine_diff_density_min -0.340
_refine_diff_density_rms 0.066
_refine_ls_abs_structure_details 'Flack H D (1983), Acta Cryst. A39, 876-881'
_refine_ls_abs_structure_Flack -0.04(5)
_refine_ls_extinction_method none
_refine_ls_goodness_of_fit_ref 1.029
_refine_ls_hydrogen_treatment mixed
_refine_ls_matrix_type full
_refine_ls_number_parameters 569
_refine_ls_number_reflns 21088
_refine_ls_number_restraints 1
_refine_ls_restrained_S_all 1.029
_refine_ls_R_factor_all 0.0807
_refine_ls_R_factor_gt 0.0570
_refine_ls_shift/su_max 0.008
_refine_ls_shift/su_mean 0.001
_refine_ls_structure_factor_coef Fsqd
_refine_ls_weighting_details 'calc w=1/[\s^2^(Fo^2^)+(0.0670P)^2^+3.5393P] where P=(Fo^2^+2Fc^2^)/3'
_refine_ls_weighting_scheme calc
_refine_ls_wR_factor_gt 0.1345
_refine_ls_wR_factor_ref 0.1529
_reflns_number_gt 16312
_reflns_number_total 21088
_reflns_threshold_expression >2sigma(I)
_cod_data_source_file ja109165f_si_002.cif
_cod_data_source_block n0480
_cod_original_cell_volume 4676.6(16)
_cod_database_code 4105623

loop_
_symmetry_equiv_pos_as_xyz
'x, y, z'
'-x, y, -z'
'x+1/2, y+1/2, z'
'-x+1/2, y+1/2, -z'

loop_
_atom_site_label
_atom_site_type_symbol
_atom_site_fract_x
_atom_site_fract_y
_atom_site_fract_z
_atom_site_U_iso_or_equiv
_atom_site_adp_type
_atom_site_occupancy
_atom_site_symmetry_multiplicity
_atom_site_calc_flag
_atom_site_refinement_flags
Cl1 Cl 0.59905(3) 0.35489(8) 0.96469(3) 0.02970(16) Uani 1 1 d .
Cl2 Cl 0.89981(3) 0.96291(9) 0.56102(3) 0.03543(18) Uani 1 1 d .
N5 N 0.91265(9) -0.1521(3) 0.69412(12) 0.0263(5) Uani 1 1 d .
O2 O 0.89700(7) -0.1721(2) 0.82902(9) 0.0335(5) Uani 1 1 d .
N2 N 0.57866(9) 0.4829(3) 0.82984(11) 0.0260(5) Uani 1 1 d .
H5 H 0.5869(11) 0.452(4) 0.8637(13) 0.031 Uiso 1 1 d .
O1 O 0.58429(8) 0.5032(3) 0.68802(9) 0.0400(5) Uani 1 1 d .
C5 C 0.65511(11) 0.3552(4) 0.81910(13) 0.0295(6) Uani 1 1 d .
H52 H 0.6625 0.3418 0.7854 0.035 Uiso 1 1 calc R
C6 C 0.83146(10) 0.3398(4) 1.09503(12) 0.0291(6) Uani 1 1 d .
H6A H 0.8132 0.4397 1.0853 0.035 Uiso 1 1 calc R
H6B H 0.8551 0.3270 1.1441 0.035 Uiso 1 1 calc R
N3 N 0.50137(9) 0.6034(3) 0.86852(12) 0.0315(5) Uani 1 1 d .
N1 N 0.70228(10) 0.2808(3) 0.94116(10) 0.0248(5) Uani 1 1 d .
C9 C 0.83452(10) -0.0152(3) 0.69903(13) 0.0277(6) Uani 1 1 d .
H9 H 0.8193 -0.0155 0.7259 0.033 Uiso 1 1 calc R
C10 C 0.91384(11) -0.1906(3) 0.78674(13) 0.0277(6) Uani 1 1 d .
C11 C 0.80315(11) 0.0815(3) 0.64264(13) 0.0285(6) Uani 1 1 d .
N6 N 0.99087(11) -0.2915(3) 0.65943(13) 0.0355(6) Uani 1 1 d .
C13 C 0.53325(11) 0.5807(4) 0.79113(13) 0.0315(7) Uani 1 1 d .
C14 C 0.49696(11) 0.6462(3) 0.81090(13) 0.0290(6) Uani 1 1 d .
C15 C 0.60485(11) 0.4412(4) 0.79641(13) 0.0296(7) Uani 1 1 d .
C16 C 0.83717(12) 0.4644(4) 0.56947(14) 0.0394(7) Uani 1 1 d .
H16A H 0.8745 0.4257 0.6079 0.047 Uiso 1 1 calc R
H16B H 0.8462 0.5368 0.5455 0.047 Uiso 1 1 calc R
C17 C 0.95672(11) -0.2547(3) 0.73441(13) 0.0256(6) Uani 1 1 d .
C18 C 0.77782(11) 0.1398(3) 0.95851(14) 0.0292(6) Uani 1 1 d .
H18 H 0.8094 0.0715 0.9779 0.035 Uiso 1 1 calc R
C19 C 0.69793(11) 0.2827(3) 0.88020(13) 0.0265(6) Uani 1 1 d .
C20 C 0.87289(11) 0.3373(4) 1.07083(12) 0.0304(6) Uani 1 1 d .
H20A H 0.8809 0.2321 1.0659 0.037 Uiso 1 1 calc R
H20B H 0.9102 0.3839 1.1054 0.037 Uiso 1 1 calc R
N4 N 0.82144(10) 0.1226(3) 0.60079(11) 0.0294(5) Uani 1 1 d .
C22 C 0.73530(11) 0.2453(3) 0.56024(13) 0.0282(6) Uani 1 1 d .
H22 H 0.7009 0.3008 0.5315 0.034 Uiso 1 1 calc R
C23 C 0.88291(11) -0.1102(3) 0.72383(13) 0.0259(6) Uani 1 1 d .
C24 C 0.95929(11) -0.2798(3) 0.79393(13) 0.0293(6) Uani 1 1 d .
H24 H 0.9855 -0.3422 0.8304 0.035 Uiso 1 1 calc R
C25 C 0.99444(11) -0.3242(3) 0.71771(14) 0.0292(6) Uani 1 1 d .
C26 C 0.74952(11) 0.1662(3) 0.61754(13) 0.0293(6) Uani 1 1 d .
C27 C 0.45542(12) 0.7642(4) 0.78045(16) 0.0391(8) Uani 1 1 d .
H27 H 0.4438 0.8144 0.7402 0.047 Uiso 1 1 calc R
C28 C 0.74878(11) 0.1990(3) 0.89434(14) 0.0294(6) Uani 1 1 d .
C29 C 0.57053(12) 0.5215(4) 0.73330(14) 0.0342(7) Uani 1 1 d .
C30 C 0.75122(11) 0.2009(3) 0.98900(13) 0.0253(6) Uani 1 1 d .
C31 C 0.78063(11) 0.2162(3) 1.06309(13) 0.0293(6) Uani 1 1 d .
H31A H 0.7973 0.1185 1.0845 0.035 Uiso 1 1 calc R
H31B H 0.7513 0.2439 1.0726 0.035 Uiso 1 1 calc R
C32 C 0.75440(12) 0.3470(4) 0.69965(14) 0.0390(7) Uani 1 1 d .
H32A H 0.7333 0.3799 0.7197 0.047 Uiso 1 1 calc R
H32B H 0.7939 0.3168 0.7368 0.047 Uiso 1 1 calc R
C33 C 0.79846(13) 0.0551(4) 0.85022(15) 0.0388(7) Uani 1 1 d .
H33A H 0.8260 0.0146 0.8955 0.047 Uiso 1 1 calc R
H33B H 0.8193 0.0649 0.8278 0.047 Uiso 1 1 calc R
C34 C 0.81549(12) 0.4801(4) 0.66147(13) 0.0372(7) Uani 1 1 d .
H34A H 0.8472 0.5369 0.6998 0.045 Uiso 1 1 calc R
H34B H 0.8287 0.3754 0.6659 0.045 Uiso 1 1 calc R
C35 C 1.03942(12) -0.4301(4) 0.75327(16) 0.0383(7) Uani 1 1 d .
H35 H 1.0512 -0.4730 0.7950 0.046 Uiso 1 1 calc R
C36 C 0.52756(12) 0.6091(4) 0.73000(14) 0.0342(7) Uani 1 1 d .
H36 H 0.5006 0.6732 0.6948 0.041 Uiso 1 1 calc R
C37 C 1.06357(14) -0.4613(4) 0.71691(17) 0.0445(8) Uani 1 1 d .
H37 H 1.0946 -0.5279 0.7289 0.053 Uiso 1 1 calc R
C38 C 0.46326(12) 0.6919(4) 0.87404(16) 0.0395(7) Uani 1 1 d .
H38 H 0.4573 0.6853 0.9091 0.047 Uiso 1 1 calc R
C39 C 0.43495(13) 0.7921(4) 0.82104(16) 0.0427(8) Uani 1 1 d .
H39 H 0.4072 0.8650 0.8138 0.051 Uiso 1 1 calc R
C40 C 0.80121(12) 0.3298(4) 0.52086(14) 0.0354(7) Uani 1 1 d .
H40A H 0.7667 0.3689 0.4791 0.042 Uiso 1 1 calc R
H40B H 0.8256 0.2752 0.5093 0.042 Uiso 1 1 calc R
C41 C 0.80462(13) 0.5464(4) 0.59587(14) 0.0383(7) Uani 1 1 d .
H41A H 0.7624 0.5431 0.5611 0.046 Uiso 1 1 calc R
H41B H 0.8167 0.6525 0.6036 0.046 Uiso 1 1 calc R
C42 C 0.82392(13) 0.3397(4) 0.88574(15) 0.0467(8) Uani 1 1 d .
H42A H 0.8451 0.3347 0.8636 0.056 Uiso 1 1 calc R
H42B H 0.8027 0.4358 0.8727 0.056 Uiso 1 1 calc R
C43 C 0.77682(12) 0.2099(4) 0.85541(14) 0.0346(7) Uani 1 1 d .
H43 H 0.7456 0.2407 0.8090 0.041 Uiso 1 1 calc R
C44 C 0.84878(12) 0.4193(4) 1.00366(13) 0.0340(7) Uani 1 1 d .
H44A H 0.8618 0.5246 1.0128 0.041 Uiso 1 1 calc R
H44B H 0.8058 0.4188 0.9777 0.041 Uiso 1 1 calc R
C45 C 0.72248(11) 0.2028(4) 0.65588(13) 0.0326(7) Uani 1 1 d .
H45 H 0.7309 0.1180 0.6870 0.039 Uiso 1 1 calc R
C46 C 1.03300(13) -0.3748(4) 0.65980(17) 0.0440(8) Uani 1 1 d .
H46 H 1.0400 -0.3731 0.6255 0.053 Uiso 1 1 calc R
C47 C 0.93135(13) -0.2569(4) 0.89193(14) 0.0411(8) Uani 1 1 d .
H47A H 0.9272 -0.3640 0.8821 0.062 Uiso 1 1 calc R
H47B H 0.9173 -0.2342 0.9204 0.062 Uiso 1 1 calc R
H47C H 0.9724 -0.2287 0.9151 0.062 Uiso 1 1 calc R
C48 C 0.76309(16) -0.2173(4) 0.8065(2) 0.0577(10) Uani 1 1 d .
H48A H 0.7847 -0.2192 0.7848 0.069 Uiso 1 1 calc R
H48B H 0.7888 -0.2572 0.8523 0.069 Uiso 1 1 calc R
C49 C 0.74580(14) -0.0554(4) 0.80955(16) 0.0445(8) Uani 1 1 d .
H49A H 0.7231 -0.0559 0.8299 0.053 Uiso 1 1 calc R
H49B H 0.7202 -0.0171 0.7634 0.053 Uiso 1 1 calc R
C50 C 0.78241(11) 0.2259(3) 0.55415(13) 0.0283(6) Uani 1 1 d .
C51 C 0.86920(12) 0.3454(5) 0.96075(14) 0.0459(8) Uani 1 1 d .
H51A H 0.9034 0.4012 0.9688 0.055 Uiso 1 1 calc R
H51B H 0.8821 0.2422 0.9770 0.055 Uiso 1 1 calc R
C52 C 0.65405(12) 0.2245(5) 0.60985(15) 0.0482(9) Uani 1 1 d .
H52A H 0.6402 0.2328 0.6397 0.058 Uiso 1 1 calc R
H52B H 0.6466 0.3221 0.5872 0.058 Uiso 1 1 calc R
C53 C 0.55164(14) 0.5992(5) 0.62845(15) 0.0545(10) Uani 1 1 d .
H53A H 0.5101 0.5760 0.6045 0.082 Uiso 1 1 calc R
H53B H 0.5652 0.5813 0.5992 0.082 Uiso 1 1 calc R
H53C H 0.5579 0.7042 0.6422 0.082 Uiso 1 1 calc R
C54 C 0.76070(13) 0.4835(4) 0.66493(15) 0.0433(8) Uani 1 1 d .
H54A H 0.7623 0.5749 0.6890 0.052 Uiso 1 1 calc R
H54B H 0.7256 0.4903 0.6189 0.052 Uiso 1 1 calc R
C55 C 0.61580(18) 0.1105(6) 0.5567(2) 0.0771(14) Uani 1 1 d .
H55A H 0.5747 0.1336 0.5388 0.092 Uiso 1 1 calc R
H55B H 0.6211 0.1203 0.5195 0.092 Uiso 1 1 calc R
C56 C 0.70850(15) -0.3156(4) 0.76680(18) 0.0559(10) Uani 1 1 d .
H56A H 0.6880 -0.3168 0.7893 0.084 Uiso 1 1 calc R
H56B H 0.7199 -0.4176 0.7641 0.084 Uiso 1 1 calc R
H56C H 0.6828 -0.2751 0.7217 0.084 Uiso 1 1 calc R
C57 C 0.62718(19) -0.0405(7) 0.5794(2) 0.0838(14) Uani 1 1 d .
H57A H 0.6232 -0.0516 0.6175 0.101 Uiso 1 1 calc R
H57B H 0.6675 -0.0674 0.5949 0.101 Uiso 1 1 calc R
C58 C 0.5800(3) -0.1562(8) 0.5168(3) 0.128(2) Uani 1 1 d .
H58A H 0.5402 -0.1211 0.4976 0.192 Uiso 1 1 calc R
H58B H 0.5842 -0.2574 0.5343 0.192 Uiso 1 1 calc R
H58C H 0.5882 -0.1569 0.4822 0.192 Uiso 1 1 calc R
H2 H 0.9012(11) -0.117(4) 0.6530(15) 0.036(8) Uiso 1 1 d .
H1 H 0.9674(14) -0.228(4) 0.6261(16) 0.044(10) Uiso 1 1 d .
H4 H 0.6758(14) 0.313(4) 0.9425(16) 0.054(10) Uiso 1 1 d .
H6 H 0.5327(14) 0.522(4) 0.9039(17) 0.063(10) Uiso 1 1 d .
H3 H 0.8482(12) 0.080(4) 0.6007(14) 0.036(8) Uiso 1 1 d .

loop_
_atom_site_aniso_label
_atom_site_aniso_U_11
_atom_site_aniso_U_22
_atom_site_aniso_U_33
_atom_site_aniso_U_23
_atom_site_aniso_U_13
_atom_site_aniso_U_12
Cl1 0.0306(3) 0.0340(4) 0.0306(3) 0.0033(3) 0.0209(3) 0.0020(3)
Cl2 0.0307(3) 0.0504(5) 0.0292(3) -0.0017(4) 0.0191(3) 0.0015(3)
N5 0.0266(11) 0.0280(14) 0.0272(12) -0.0016(12) 0.0168(10) -0.0033(11)
O2 0.0345(10) 0.0441(14) 0.0298(10) 0.0054(10) 0.0227(9) 0.0026(9)
N2 0.0286(11) 0.0285(15) 0.0220(11) 0.0011(11) 0.0148(10) -0.0017(11)
O1 0.0430(11) 0.0562(16) 0.0253(10) -0.0011(10) 0.0219(9) -0.0128(10)
C5 0.0344(14) 0.0331(17) 0.0283(14) -0.0064(14) 0.0219(12) -0.0114(14)
C6 0.0279(14) 0.0349(18) 0.0226(13) 0.0027(14) 0.0129(11) 0.0075(13)
N3 0.0258(12) 0.0340(15) 0.0348(13) 0.0012(12) 0.0170(11) -0.0036(11)
N1 0.0276(12) 0.0276(14) 0.0260(12) -0.0006(10) 0.0193(10) -0.0006(10)
C9 0.0291(13) 0.0318(18) 0.0290(14) -0.0033(13) 0.0204(12) -0.0044(13)
C10 0.0274(14) 0.0286(18) 0.0302(15) -0.0060(12) 0.0179(12) -0.0089(11)
C11 0.0331(14) 0.0302(18) 0.0297(15) -0.0026(13) 0.0221(13) -0.0020(12)
N6 0.0359(14) 0.0394(17) 0.0385(15) 0.0005(14) 0.0251(13) 0.0041(12)
C13 0.0248(14) 0.0341(19) 0.0308(15) -0.0001(14) 0.0125(12) -0.0102(13)
C14 0.0254(14) 0.0288(18) 0.0286(15) -0.0001(13) 0.0125(12) -0.0056(12)
C15 0.0286(14) 0.0356(19) 0.0256(14) -0.0016(13) 0.0156(12) -0.0076(13)
C16 0.0396(16) 0.039(2) 0.0422(17) 0.0101(17) 0.0243(14) -0.0023(16)
C17 0.0240(13) 0.0229(17) 0.0327(15) -0.0047(12) 0.0174(12) -0.0068(11)
C18 0.0319(14) 0.0255(17) 0.0393(16) -0.0062(13) 0.0256(13) -0.0039(12)
C19 0.0307(14) 0.0273(16) 0.0276(14) -0.0073(12) 0.0200(12) -0.0093(12)
C20 0.0279(13) 0.0356(18) 0.0303(14) -0.0077(14) 0.0177(12) -0.0018(13)
N4 0.0335(13) 0.0319(15) 0.0332(13) 0.0022(11) 0.0250(12) 0.0032(11)
C22 0.0255(13) 0.0333(18) 0.0258(14) -0.0065(12) 0.0143(12) -0.0014(12)
C23 0.0277(14) 0.0266(17) 0.0296(14) -0.0073(12) 0.0198(12) -0.0101(11)
C24 0.0259(14) 0.0304(17) 0.0305(15) 0.0022(13) 0.0150(12) -0.0049(12)
C25 0.0282(14) 0.0307(18) 0.0332(15) -0.0022(13) 0.0198(13) -0.0057(12)
C26 0.0276(14) 0.0342(18) 0.0310(15) -0.0049(13) 0.0192(12) -0.0027(12)
C27 0.0292(15) 0.037(2) 0.0417(18) 0.0026(15) 0.0139(14) -0.0026(13)
C28 0.0389(15) 0.0242(16) 0.0389(15) -0.0068(14) 0.0302(14) -0.0065(13)
C29 0.0354(16) 0.041(2) 0.0255(15) -0.0030(13) 0.0166(13) -0.0129(13)
C30 0.0315(13) 0.0179(15) 0.0324(15) 0.0005(12) 0.0215(12) -0.0011(11)
C31 0.0370(15) 0.0261(17) 0.0345(15) 0.0054(13) 0.0260(13) 0.0055(13)
C32 0.0466(17) 0.042(2) 0.0349(15) 0.0035(16) 0.0267(14) 0.0081(16)
C33 0.0529(18) 0.039(2) 0.0444(18) 0.0034(15) 0.0393(16) 0.0046(15)
C34 0.0431(16) 0.035(2) 0.0288(15) -0.0019(14) 0.0173(13) -0.0064(14)
C35 0.0398(17) 0.035(2) 0.0469(18) 0.0043(15) 0.0286(15) -0.0001(14)
C36 0.0334(15) 0.0363(19) 0.0286(15) 0.0065(14) 0.0145(13) -0.0060(14)
C37 0.0460(18) 0.040(2) 0.063(2) 0.0061(17) 0.0401(18) 0.0093(15)
C38 0.0322(15) 0.041(2) 0.0498(18) 0.0025(16) 0.0257(15) 0.0024(14)
C39 0.0355(16) 0.038(2) 0.052(2) 0.0049(17) 0.0227(15) 0.0021(14)
C40 0.0373(15) 0.043(2) 0.0337(15) 0.0073(15) 0.0245(13) 0.0054(14)
C41 0.0428(17) 0.0284(19) 0.0415(18) 0.0040(14) 0.0222(15) -0.0014(13)
C42 0.0543(19) 0.052(2) 0.0554(19) -0.0116(19) 0.0435(17) -0.0105(17)
C43 0.0415(16) 0.040(2) 0.0388(16) -0.0090(15) 0.0325(14) -0.0107(14)
C44 0.0401(16) 0.0353(19) 0.0327(15) -0.0029(13) 0.0240(14) -0.0100(13)
C45 0.0375(15) 0.0399(19) 0.0294(15) -0.0003(14) 0.0241(13) 0.0015(14)
C46 0.0463(18) 0.043(2) 0.063(2) -0.0018(18) 0.0429(18) 0.0031(16)
C47 0.0418(16) 0.051(2) 0.0330(16) 0.0083(15) 0.0227(14) -0.0018(15)
C48 0.073(2) 0.047(2) 0.089(3) -0.011(2) 0.067(2) -0.0054(19)
C49 0.069(2) 0.036(2) 0.058(2) -0.0053(17) 0.0532(18) -0.0087(17)
C50 0.0321(14) 0.0328(18) 0.0237(13) -0.0024(13) 0.0178(12) -0.0001(12)
C51 0.0355(16) 0.070(3) 0.0419(17) -0.0102(19) 0.0273(15) -0.0140(17)
C52 0.0387(17) 0.081(3) 0.0371(17) 0.0015(18) 0.0285(15) -0.0001(18)
C53 0.055(2) 0.077(3) 0.0314(17) 0.0126(19) 0.0241(16) -0.012(2)
C54 0.0616(19) 0.037(2) 0.0382(17) -0.0028(16) 0.0320(16) 0.0068(16)
C55 0.079(3) 0.103(4) 0.090(3) -0.017(3) 0.072(3) -0.014(3)
C56 0.074(2) 0.047(2) 0.080(2) -0.023(2) 0.064(2) -0.0212(19)
C57 0.094(3) 0.102(4) 0.085(3) -0.002(3) 0.068(3) 0.008(3)
C58 0.152(5) 0.138(5) 0.180(5) -0.079(5) 0.146(5) -0.086(4)

loop_
_atom_type_symbol
_atom_type_description
_atom_type_scat_dispersion_real
_atom_type_scat_dispersion_imag
_atom_type_scat_source
C C 0.0033 0.0016 'International Tables Vol C Tables 4.2.6.8 and 6.1.1.4'
H H 0.0000 0.0000 'International Tables Vol C Tables 4.2.6.8 and 6.1.1.4'
N N 0.0061 0.0033 'International Tables Vol C Tables 4.2.6.8 and 6.1.1.4'
O O 0.0106 0.0060 'International Tables Vol C Tables 4.2.6.8 and 6.1.1.4'
Cl Cl 0.1484 0.1585 'International Tables Vol C Tables 4.2.6.8 and 6.1.1.4'

loop_
_geom_angle_atom_site_label_1
_geom_angle_atom_site_label_2
_geom_angle_atom_site_label_3
_geom_angle
C17 N5 C23 110.6(2)
C17 N5 H2 128.6(17)
C23 N5 H2 120.7(17)
C10 O2 C47 114.7(2)
C13 N2 C15 110.3(2)
C13 N2 H5 125(2)
C15 N2 H5 125(2)
C29 O1 C53 114.9(2)
C15 C5 C19 136.1(2)
C15 C5 H52 111.9
C19 C5 H52 111.9
C20 C6 C31 116.3(2)
C20 C6 H6A 108.2
C31 C6 H6A 108.2
C20 C6 H6B 108.2
C31 C6 H6B 108.2
H6A C6 H6B 107.4
C14 N3 C38 107.0(3)
C14 N3 H6 124.1(16)
C38 N3 H6 128.7(16)
C30 N1 C19 110.5(2)
C30 N1 H4 130(2)
C19 N1 H4 119(2)
C23 C9 C11 134.5(2)
C23 C9 H9 112.7
C11 C9 H9 112.7
O2 C10 C24 129.4(3)
O2 C10 C23 118.6(2)
C24 C10 C23 112.0(2)
N4 C11 C9 124.8(2)
N4 C11 C26 104.8(2)
C9 C11 C26 130.3(2)
C46 N6 C25 107.2(3)
C46 N6 H1 122.4(19)
C25 N6 H1 130.3(19)
N2 C13 C36 110.4(2)
N2 C13 C14 124.7(2)
C36 C13 C14 124.9(3)
N3 C14 C27 108.5(2)
N3 C14 C13 121.9(3)
C27 C14 C13 129.5(3)
N2 C15 C5 129.7(2)
N2 C15 C29 102.9(2)
C5 C15 C29 127.2(2)
C41 C16 C40 113.2(2)
C41 C16 H16A 108.9
C40 C16 H16A 108.9
C41 C16 H16B 108.9
C40 C16 H16B 108.9
H16A C16 H16B 107.7
N5 C17 C24 109.9(2)
N5 C17 C25 125.0(2)
C24 C17 C25 125.1(3)
C28 C18 C30 106.6(2)
C28 C18 H18 126.7
C30 C18 H18 126.7
N1 C19 C5 128.4(2)
N1 C19 C28 103.8(2)
C5 C19 C28 127.7(2)
C6 C20 C44 114.1(2)
C6 C20 H20A 108.7
C44 C20 H20A 108.7
C6 C20 H20B 108.7
C44 C20 H20B 108.7
H20A C20 H20B 107.6
C50 N4 C11 109.0(2)
C50 N4 H3 126(2)
C11 N4 H3 124(2)
C26 C22 C50 105.8(2)
C26 C22 H22 127.1
C50 C22 H22 127.1
C9 C23 N5 129.1(2)
C9 C23 C10 127.7(2)
N5 C23 C10 103.2(2)
C17 C24 C10 104.3(2)
C17 C24 H24 127.9
C10 C24 H24 127.9
N6 C25 C35 107.4(2)
N6 C25 C17 122.3(3)
C35 C25 C17 130.3(2)
C22 C26 C11 109.5(2)
C22 C26 C45 122.0(3)
C11 C26 C45 126.3(2)
C39 C27 C14 107.2(3)
C39 C27 H27 126.4
C14 C27 H27 126.4
C18 C28 C19 110.0(2)
C18 C28 C43 122.3(2)
C19 C28 C43 125.6(3)
O1 C29 C36 129.7(3)
O1 C29 C15 118.0(3)
C36 C29 C15 112.2(2)
N1 C30 C18 108.5(2)
N1 C30 C31 124.9(2)
C18 C30 C31 124.1(2)
C30 C31 C6 112.5(2)
C30 C31 H31A 109.1
C6 C31 H31A 109.1
C30 C31 H31B 109.1
C6 C31 H31B 109.1
H31A C31 H31B 107.8
C54 C32 C45 118.2(2)
C54 C32 H32A 107.8
C45 C32 H32A 107.8
C54 C32 H32B 107.8
C45 C32 H32B 107.8
H32A C32 H32B 107.1
C43 C33 C49 110.4(2)
C43 C33 H33A 109.6
C49 C33 H33A 109.6
C43 C33 H33B 109.6
C49 C33 H33B 109.6
H33A C33 H33B 108.1
C41 C34 C54 113.7(2)
C41 C34 H34A 108.8
C54 C34 H34A 108.8
C41 C34 H34B 108.8
C54 C34 H34B 108.8
H34A C34 H34B 107.7
C37 C35 C25 108.8(3)
C37 C35 H35 125.6
C25 C35 H35 125.6
C29 C36 C13 104.1(3)
C29 C36 H36 128.0
C13 C36 H36 128.0
C46 C37 C35 105.8(3)
C46 C37 H37 127.1
C35 C37 H37 127.1
N3 C38 C39 110.5(3)
N3 C38 H38 124.7
C39 C38 H38 124.7
C38 C39 C27 106.7(3)
C38 C39 H39 126.7
C27 C39 H39 126.7
C50 C40 C16 109.8(2)
C50 C40 H40A 109.7
C16 C40 H40A 109.7
C50 C40 H40B 109.7
C16 C40 H40B 109.7
H40A C40 H40B 108.2
C16 C41 C34 114.2(3)
C16 C41 H41A 108.7
C34 C41 H41A 108.7
C16 C41 H41B 108.7
C34 C41 H41B 108.7
H41A C41 H41B 107.6
C51 C42 C43 119.6(3)
C51 C42 H42A 107.4
C43 C42 H42A 107.4
C51 C42 H42B 107.4
C43 C42 H42B 107.4
H42A C42 H42B 107.0
C28 C43 C33 110.4(2)
C28 C43 C42 109.5(2)
C33 C43 C42 116.0(2)
C28 C43 H43 106.8
C33 C43 H43 106.8
C42 C43 H43 106.8
C20 C44 C51 112.6(3)
C20 C44 H44A 109.1
C51 C44 H44A 109.1
C20 C44 H44B 109.1
C51 C44 H44B 109.1
H44A C44 H44B 107.8
C26 C45 C52 113.8(2)
C26 C45 C32 107.5(2)
C52 C45 C32 111.8(2)
C26 C45 H45 107.9
C52 C45 H45 107.9
C32 C45 H45 107.9
N6 C46 C37 110.8(3)
N6 C46 H46 124.6
C37 C46 H46 124.6
O2 C47 H47A 109.5
O2 C47 H47B 109.5
H47A C47 H47B 109.5
O2 C47 H47C 109.5
H47A C47 H47C 109.5
H47B C47 H47C 109.5
C56 C48 C49 110.1(3)
C56 C48 H48A 109.6
C49 C48 H48A 109.6
C56 C48 H48B 109.6
C49 C48 H48B 109.6
H48A C48 H48B 108.1
C48 C49 C33 114.6(3)
C48 C49 H49A 108.6
C33 C49 H49A 108.6
C48 C49 H49B 108.6
C33 C49 H49B 108.6
H49A C49 H49B 107.6
N4 C50 C22 110.3(2)
N4 C50 C40 120.0(2)
C22 C50 C40 126.8(3)
C42 C51 C44 115.8(2)
C42 C51 H51A 108.3
C44 C51 H51A 108.3
C42 C51 H51B 108.3
C44 C51 H51B 108.3
H51A C51 H51B 107.4
C55 C52 C45 120.6(3)
C55 C52 H52A 107.2
C45 C52 H52A 107.2
C55 C52 H52B 107.2
C45 C52 H52B 107.2
H52A C52 H52B 106.8
O1 C53 H53A 109.5
O1 C53 H53B 109.5
H53A C53 H53B 109.5
O1 C53 H53C 109.5
H53A C53 H53C 109.5
H53B C53 H53C 109.5
C32 C54 C34 114.7(3)
C32 C54 H54A 108.6
C34 C54 H54A 108.6
C32 C54 H54B 108.6
C34 C54 H54B 108.6
H54A C54 H54B 107.6
C57 C55 C52 114.4(4)
C57 C55 H55A 108.7
C52 C55 H55A 108.7
C57 C55 H55B 108.7
C52 C55 H55B 108.7
H55A C55 H55B 107.6
C48 C56 H56A 109.5
C48 C56 H56B 109.5
H56A C56 H56B 109.5
C48 C56 H56C 109.5
H56A C56 H56C 109.5
H56B C56 H56C 109.5
C55 C57 C58 110.0(4)
C55 C57 H57A 109.7
C58 C57 H57A 109.7
C55 C57 H57B 109.7
C58 C57 H57B 109.7
H57A C57 H57B 108.2
C57 C58 H58A 109.5
C57 C58 H58B 109.5
H58A C58 H58B 109.5
C57 C58 H58C 109.5
H58A C58 H58C 109.5
H58B C58 H58C 109.5

loop_
_geom_bond_atom_site_label_1
_geom_bond_atom_site_label_2
_geom_bond_distance
N5 C17 1.372(3)
N5 C23 1.382(3)
N5 H2 0.89(3)
O2 C10 1.320(3)
O2 C47 1.446(3)
N2 C13 1.356(4)
N2 C15 1.375(3)
N2 H5 0.75(3)
O1 C29 1.325(3)
O1 C53 1.446(4)
C5 C15 1.380(4)
C5 C19 1.404(4)
C5 H52 0.9300
C6 C20 1.519(3)
C6 C31 1.579(4)
C6 H6A 0.9700
C6 H6B 0.9700
N3 C14 1.352(3)
N3 C38 1.357(4)
N3 H6 1.07(4)
N1 C30 1.365(3)
N1 C19 1.379(3)
N1 H4 0.79(3)
C9 C23 1.381(4)
C9 C11 1.399(4)
C9 H9 0.9300
C10 C24 1.390(4)
C10 C23 1.422(4)
C11 N4 1.379(3)
C11 C26 1.436(4)
N6 C46 1.353(4)
N6 C25 1.357(3)
N6 H1 0.88(3)
C13 C36 1.387(4)
C13 C14 1.425(4)
C14 C27 1.399(4)
C15 C29 1.429(4)
C16 C41 1.517(4)
C16 C40 1.555(4)
C16 H16A 0.9700
C16 H16B 0.9700
C17 C24 1.387(3)
C17 C25 1.423(3)
C18 C28 1.364(4)
C18 C30 1.381(3)
C18 H18 0.9300
C19 C28 1.429(4)
C20 C44 1.520(4)
C20 H20A 0.9700
C20 H20B 0.9700
N4 C50 1.363(3)
N4 H3 0.82(3)
C22 C26 1.373(4)
C22 C50 1.375(3)
C22 H22 0.9300
C24 H24 0.9300
C25 C35 1.385(4)
C26 C45 1.484(3)
C27 C39 1.372(4)
C27 H27 0.9300
C28 C43 1.488(3)
C29 C36 1.362(4)
C30 C31 1.472(4)
C31 H31A 0.9700
C31 H31B 0.9700
C32 C54 1.515(4)
C32 C45 1.557(4)
C32 H32A 0.9700
C32 H32B 0.9700
C33 C43 1.512(4)
C33 C49 1.542(4)
C33 H33A 0.9700
C33 H33B 0.9700
C34 C41 1.523(4)
C34 C54 1.534(4)
C34 H34A 0.9700
C34 H34B 0.9700
C35 C37 1.367(4)
C35 H35 0.9300
C36 H36 0.9300
C37 C46 1.356(4)
C37 H37 0.9300
C38 C39 1.364(4)
C38 H38 0.9300
C39 H39 0.9300
C40 C50 1.469(4)
C40 H40A 0.9700
C40 H40B 0.9700
C41 H41A 0.9700
C41 H41B 0.9700
C42 C51 1.493(4)
C42 C43 1.557(4)
C42 H42A 0.9700
C42 H42B 0.9700
C43 H43 0.9800
C44 C51 1.543(4)
C44 H44A 0.9700
C44 H44B 0.9700
C45 C52 1.556(4)
C45 H45 0.9800
C46 H46 0.9300
C47 H47A 0.9600
C47 H47B 0.9600
C47 H47C 0.9600
C48 C56 1.507(5)
C48 C49 1.511(5)
C48 H48A 0.9700
C48 H48B 0.9700
C49 H49A 0.9700
C49 H49B 0.9700
C51 H51A 0.9700
C51 H51B 0.9700
C52 C55 1.485(5)
C52 H52A 0.9700
C52 H52B 0.9700
C53 H53A 0.9600
C53 H53B 0.9600
C53 H53C 0.9600
C54 H54A 0.9700
C54 H54B 0.9700
C55 C57 1.398(7)
C55 H55A 0.9700
C55 H55B 0.9700
C56 H56A 0.9600
C56 H56B 0.9600
C56 H56C 0.9600
C57 C58 1.659(7)
C57 H57A 0.9700
C57 H57B 0.9700
C58 H58A 0.9600
C58 H58B 0.9600
C58 H58C 0.9600
